data_4077266
loop_
_publ_author_name
'Franken, Andreas'
'Du, Shaowu'
'Jelliss, Paul A.'
'Kautz, Jason A.'
'Stone, F. Gordon A.'

_publ_section_title
;
 Cage Substitution Reactions of Monocarbollide Carbonyl Complexes of
 Iron:&#x00A0; Generation of Iminium Groups at a Boron Vertex&#x2020;
;
_journal_issue 8
_journal_name_full Organometallics
_journal_page_first 1597
_journal_paper_doi 10.1021/om001057x
_journal_volume 20
_journal_year 2001
_chemical_formula_sum 'C12 H27 B10 Fe N O2'
_chemical_formula_weight 381.30
_chemical_name_systematic
;
 ?
;
_space_group_IT_number 19
_symmetry_cell_setting orthorhombic
_symmetry_space_group_name_Hall 'P 2ac 2ab'
_symmetry_space_group_name_H-M 'P 21 21 21'
_atom_sites_solution_hydrogens geom
_atom_sites_solution_primary direct
_atom_sites_solution_secondary difmap
_audit_creation_method SHELXL-97
_cell_angle_alpha 90.00
_cell_angle_beta 90.00
_cell_angle_gamma 90.00
_cell_formula_units_Z 4
_cell_length_a 9.3727(13)
_cell_length_b 12.8796(8)
_cell_length_c 16.719(2)
_cell_measurement_reflns_used 25
_cell_measurement_temperature 293(2)
_cell_measurement_theta_max 20
_cell_measurement_theta_min 15
_cell_volume 2018.3(4)
_computing_cell_refinement 'Enraf-Nonius CAD4 (1989)'
_computing_data_collection 'Enraf-Nonius CAD4 (1989)'
_computing_data_reduction 'XCAD4 Siemens Software (Harms, 1993)'
_computing_molecular_graphics 'XP in SHELXTL-PC (Bruker, 1995)'
_computing_publication_material 'SHELXL-97 (Sheldrick, 1997)'
_computing_structure_refinement 'SHELXL-97 (Sheldrick, 1997)'
_computing_structure_solution 'SHELXS-97 (Sheldrick, 1997)'
_diffrn_ambient_temperature 293(2)
_diffrn_measured_fraction_theta_full 0.994
_diffrn_measured_fraction_theta_max 0.994
_diffrn_measurement_device_type 'Enraf-Nonius CAD4'
_diffrn_measurement_method w-4/3q
_diffrn_radiation_monochromator graphite
_diffrn_radiation_source 'fine-focus sealed tube'
_diffrn_radiation_type MoK\a
_diffrn_radiation_wavelength 0.71073
_diffrn_reflns_av_R_equivalents 0.0242
_diffrn_reflns_av_sigmaI/netI 0.0198
_diffrn_reflns_limit_h_max 11
_diffrn_reflns_limit_h_min 0
_diffrn_reflns_limit_k_max 15
_diffrn_reflns_limit_k_min 0
_diffrn_reflns_limit_l_max 19
_diffrn_reflns_limit_l_min -1
_diffrn_reflns_number 2166
_diffrn_reflns_theta_full 24.99
_diffrn_reflns_theta_max 24.99
_diffrn_reflns_theta_min 2.00
_diffrn_standards_decay_% none
_diffrn_standards_interval_time 120
_diffrn_standards_number 3
_exptl_absorpt_coefficient_mu 0.752
_exptl_absorpt_correction_T_max 0.7834
_exptl_absorpt_correction_T_min 0.7246
_exptl_absorpt_correction_type numerical
_exptl_crystal_colour orange
_exptl_crystal_density_diffrn 1.255
_exptl_crystal_density_method 'not measured'
_exptl_crystal_description blocks
_exptl_crystal_F_000 792
_exptl_crystal_size_max 0.70
_exptl_crystal_size_mid 0.36
_exptl_crystal_size_min 0.29
_refine_diff_density_max 0.293
_refine_diff_density_min -0.408
_refine_diff_density_rms 0.048
_refine_ls_abs_structure_details 'Flack H D (1983), Acta Cryst. A39, 876-881'
_refine_ls_abs_structure_Flack 0.03(3)
_refine_ls_extinction_method none
_refine_ls_goodness_of_fit_ref 1.056
_refine_ls_hydrogen_treatment mixed
_refine_ls_matrix_type full
_refine_ls_number_parameters 245
_refine_ls_number_reflns 2140
_refine_ls_number_restraints 0
_refine_ls_restrained_S_all 1.056
_refine_ls_R_factor_all 0.0350
_refine_ls_R_factor_gt 0.0311
_refine_ls_shift/su_max 0.001
_refine_ls_shift/su_mean 0.000
_refine_ls_structure_factor_coef Fsqd
_refine_ls_weighting_details 'calc w=1/[\s^2^(Fo^2^)+(0.0454P)^2^+0.9491P] where P=(Fo^2^+2Fc^2^)/3'
_refine_ls_weighting_scheme calc
_refine_ls_wR_factor_gt 0.0792
_refine_ls_wR_factor_ref 0.0817
_reflns_number_gt 1998
_reflns_number_total 2140
_reflns_threshold_expression >2sigma(I)
_cod_data_source_file om001057x.cif
_cod_data_source_block 16
_cod_depositor_comments
;
The following automatic conversions were performed:
'_atom_site_symetry_multiplicity' tag replaced with
'_atom_site_symmetry_multiplicity'.

Automatic conversion script
Id: cif_correct_tags 1440 2010-10-19 06:21:57Z saulius 

The following automatic conversions were performed:

'_symmetry_cell_setting' value 'Orthorhombic' changed to
'orthorhombic' according to
/home/saulius/struct/CIF-dictionaries/cif_core.dic dictionary named
'cif_core.dic' version 2.4.2 from
2011-04-26.

'_exptl_absorpt_correction_type' value 'Numerical'
changed to 'numerical' according to
/home/saulius/struct/CIF-dictionaries/cif_core.dic dictionary named
'cif_core.dic' version 2.4.2 from 2011-04-26.

Automatic conversion script
Id: cif_fix_values 1715 2011-07-08 13:25:40Z adriana 
;
_cod_original_cell_volume 2018.2(4)
_cod_original_sg_symbol_H-M P2(1)2(1)2(1)
_cod_database_code 4077266

loop_
_symmetry_equiv_pos_as_xyz
'x, y, z'
'-x+1/2, -y, z+1/2'
'-x, y+1/2, -z+1/2'
'x+1/2, -y+1/2, -z'

loop_
_atom_site_label
_atom_site_type_symbol
_atom_site_fract_x
_atom_site_fract_y
_atom_site_fract_z
_atom_site_U_iso_or_equiv
_atom_site_adp_type
_atom_site_occupancy
_atom_site_symmetry_multiplicity
_atom_site_calc_flag
_atom_site_refinement_flags
Fe Fe 0.03965(5) 0.98917(4) 0.89048(3) 0.02721(15) Uani 1 1 d .
C1 C 0.0566(5) 0.8301(3) 0.9215(2) 0.0352(9) Uani 1 1 d .
H1 H -0.0461 0.8029 0.9454 0.042 Uiso 1 1 calc R
B2 B 0.1619(5) 0.9154(3) 0.9734(2) 0.0305(9) Uani 1 1 d .
B3 B 0.2724(4) 0.9865(3) 0.9022(2) 0.0308(9) Uani 1 1 d .
H3 H 0.3207 1.0634 0.9112 0.037 Uiso 1 1 calc R
B4 B 0.2076(5) 0.9447(3) 0.8067(3) 0.0326(10) Uani 1 1 d .
B5 B 0.0690(5) 0.8499(3) 0.8218(3) 0.0358(10) Uani 1 1 d .
H5 H -0.0190 0.8401 0.7790 0.043 Uiso 1 1 calc R
B6 B 0.2033(6) 0.7811(4) 0.9663(3) 0.0428(12) Uani 1 1 d .
H6 H 0.2009 0.7289 1.0184 0.051 Uiso 1 1 calc R
B10 B 0.1476(6) 0.7403(3) 0.8711(3) 0.0448(12) Uani 1 1 d .
H10 H 0.1096 0.6607 0.8602 0.054 Uiso 1 1 calc R
B9 B 0.2465(5) 0.8093(4) 0.7984(3) 0.0399(11) Uani 1 1 d .
H9 H 0.2726 0.7743 0.7402 0.048 Uiso 1 1 calc R
B8 B 0.3683(5) 0.8918(4) 0.8486(3) 0.0380(11) Uani 1 1 d .
H9 H 0.4738 0.9091 0.8231 0.046 Uiso 1 1 calc R
B7 B 0.3394(5) 0.8771(4) 0.9542(3) 0.0388(11) Uani 1 1 d .
H7 H 0.4246 0.8869 0.9988 0.047 Uiso 1 1 calc R
B11 B 0.3289(5) 0.7682(3) 0.8897(3) 0.0431(11) Uani 1 1 d .
H11 H 0.4102 0.7066 0.8915 0.052 Uiso 1 1 calc R
C2 C -0.1340(4) 0.9891(4) 0.8480(2) 0.0497(11) Uani 1 1 d .
O2 O -0.2447(3) 0.9888(4) 0.8182(2) 0.0877(13) Uani 1 1 d .
C3 C 0.0671(4) 1.1190(3) 0.8629(2) 0.0378(10) Uani 1 1 d .
O3 O 0.0892(4) 1.2019(2) 0.8420(2) 0.0636(10) Uani 1 1 d .
C4 C 0.0758(4) 0.9995(3) 1.01596(19) 0.0340(8) Uani 1 1 d .
H4A H 0.124(3) 1.062(2) 1.0287(19) 0.011(8) Uiso 1 1 d .
C5 C -0.0718(4) 1.0021(3) 1.0118(2) 0.0357(8) Uani 1 1 d .
H5A H -0.121(4) 0.942(3) 1.010(2) 0.022(9) Uiso 1 1 d .
C6 C -0.1652(5) 1.0905(3) 1.0436(3) 0.0455(11) Uani 1 1 d .
C8 C -0.1052(7) 1.1969(3) 1.0284(4) 0.098(3) Uani 1 1 d .
H8A H -0.0108 1.2013 1.0504 0.147 Uiso 1 1 calc R
H8B H -0.1651 1.2481 1.0532 0.147 Uiso 1 1 calc R
H8C H -0.1013 1.2093 0.9718 0.147 Uiso 1 1 calc R
C7 C -0.3136(6) 1.0816(5) 1.0096(4) 0.087(2) Uani 1 1 d .
H7A H -0.3502 1.0133 1.0197 0.130 Uiso 1 1 calc R
H7B H -0.3106 1.0937 0.9529 0.130 Uiso 1 1 calc R
H7C H -0.3744 1.1322 1.0343 0.130 Uiso 1 1 calc R
C9 C -0.1735(7) 1.0725(4) 1.1342(3) 0.0722(17) Uani 1 1 d .
H9A H -0.0797 1.0776 1.1569 0.108 Uiso 1 1 calc R
H9B H -0.2117 1.0046 1.1445 0.108 Uiso 1 1 calc R
H9C H -0.2343 1.1239 1.1579 0.108 Uiso 1 1 calc R
N N 0.2147(4) 1.0049(3) 0.72610(19) 0.0475(9) Uani 1 1 d .
C10 C 0.2976(7) 1.0806(4) 0.7076(3) 0.0703(17) Uani 1 1 d .
H10A H 0.2837 1.1087 0.6570 0.084 Uiso 1 1 calc R
C11 C 0.4086(7) 1.1280(5) 0.7542(4) 0.091(2) Uani 1 1 d .
H11A H 0.4507 1.1838 0.7242 0.136 Uiso 1 1 calc R
H11B H 0.4803 1.0772 0.7664 0.136 Uiso 1 1 calc R
H11C H 0.3691 1.1547 0.8030 0.136 Uiso 1 1 calc R
C12 C 0.1125(6) 0.9712(5) 0.6649(3) 0.0708(16) Uani 1 1 d .
H12A H 0.0572 0.9142 0.6852 0.106 Uiso 1 1 calc R
H12B H 0.1632 0.9495 0.6179 0.106 Uiso 1 1 calc R
H12C H 0.0502 1.0278 0.6517 0.106 Uiso 1 1 calc R

loop_
_atom_site_aniso_label
_atom_site_aniso_U_11
_atom_site_aniso_U_22
_atom_site_aniso_U_33
_atom_site_aniso_U_23
_atom_site_aniso_U_13
_atom_site_aniso_U_12
Fe 0.0312(2) 0.0262(2) 0.0242(2) 0.0013(2) -0.0007(2) 0.0001(2)
C1 0.045(2) 0.0247(16) 0.0354(19) -0.0007(15) 0.0011(19) -0.0030(18)
B2 0.037(2) 0.032(2) 0.0228(19) 0.0039(17) -0.0020(19) 0.004(2)
B3 0.0235(17) 0.0326(19) 0.036(2) -0.001(2) 0.0006(16) -0.0055(17)
B4 0.037(2) 0.035(2) 0.026(2) 0.0026(19) 0.0036(19) 0.001(2)
B5 0.040(3) 0.035(2) 0.033(2) -0.0086(19) 0.001(2) -0.002(2)
B6 0.057(3) 0.034(2) 0.038(3) 0.006(2) 0.008(2) 0.014(2)
B10 0.057(3) 0.028(2) 0.049(3) -0.005(2) 0.009(3) -0.001(2)
B9 0.049(3) 0.037(2) 0.034(2) -0.004(2) 0.005(2) 0.007(2)
B8 0.033(2) 0.043(3) 0.038(2) 0.001(2) 0.010(2) 0.002(2)
B7 0.035(2) 0.049(3) 0.032(2) 0.000(2) -0.003(2) 0.009(2)
B11 0.050(3) 0.039(2) 0.041(2) 0.003(2) 0.008(3) 0.016(2)
C2 0.046(2) 0.062(3) 0.041(2) -0.011(3) 0.0032(19) 0.005(3)
O2 0.0492(18) 0.140(4) 0.074(2) -0.028(3) -0.0221(19) 0.014(3)
C3 0.046(2) 0.034(2) 0.033(2) 0.0051(16) 0.006(2) 0.0050(18)
O3 0.089(3) 0.0371(17) 0.065(2) 0.0195(16) 0.008(2) 0.0021(16)
C4 0.048(2) 0.0327(19) 0.0217(15) 0.0002(18) 0.0001(15) 0.0030(19)
C5 0.044(2) 0.0290(19) 0.0339(18) 0.0044(18) 0.0114(16) -0.0004(19)
C6 0.056(3) 0.037(2) 0.044(2) 0.001(2) 0.014(2) 0.009(2)
C8 0.131(6) 0.031(2) 0.132(6) -0.002(3) 0.079(5) 0.011(3)
C7 0.072(4) 0.102(5) 0.087(4) -0.025(4) 0.000(4) 0.045(4)
C9 0.097(4) 0.070(3) 0.050(3) -0.007(3) 0.024(3) 0.028(3)
N 0.065(2) 0.046(2) 0.0313(16) 0.0082(18) 0.0126(15) 0.012(2)
C10 0.104(5) 0.056(3) 0.051(3) 0.014(3) 0.030(3) 0.007(3)
C11 0.122(5) 0.069(3) 0.081(4) 0.009(3) 0.051(4) -0.029(4)
C12 0.084(4) 0.098(4) 0.031(2) 0.015(3) -0.009(2) 0.016(3)

loop_
_atom_type_symbol
_atom_type_description
_atom_type_scat_dispersion_real
_atom_type_scat_dispersion_imag
_atom_type_scat_source
C C 0.0033 0.0016 'International Tables Vol C Tables 4.2.6.8 and 6.1.1.4'
H H 0.0000 0.0000 'International Tables Vol C Tables 4.2.6.8 and 6.1.1.4'
B B 0.0013 0.0007 'International Tables Vol C Tables 4.2.6.8 and 6.1.1.4'
N N 0.0061 0.0033 'International Tables Vol C Tables 4.2.6.8 and 6.1.1.4'
O O 0.0106 0.0060 'International Tables Vol C Tables 4.2.6.8 and 6.1.1.4'
Fe Fe 0.3463 0.8444 'International Tables Vol C Tables 4.2.6.8 and 6.1.1.4'

loop_
_geom_angle_atom_site_label_1
_geom_angle_atom_site_label_2
_geom_angle_atom_site_label_3
_geom_angle
C3 Fe C2 91.7(2)
C3 Fe B2 122.79(19)
C2 Fe B2 142.1(2)
C3 Fe C1 167.20(19)
C2 Fe C1 99.6(2)
B2 Fe C1 48.65(16)
C3 Fe C4 100.13(17)
C2 Fe C4 122.66(16)
B2 Fe C4 42.95(16)
C1 Fe C4 78.87(15)
C3 Fe B5 129.62(19)
C2 Fe B5 84.5(2)
B2 Fe B5 84.36(18)
C1 Fe B5 46.66(17)
C4 Fe B5 123.93(17)
C3 Fe B4 88.63(18)
C2 Fe B4 113.84(18)
B2 Fe B4 84.75(17)
C1 Fe B4 81.33(16)
C4 Fe B4 122.26(16)
B5 Fe B4 49.13(17)
C3 Fe B3 83.83(18)
C2 Fe B3 161.54(17)
B2 Fe B3 50.99(17)
C1 Fe B3 83.56(17)
C4 Fe B3 75.80(15)
B5 Fe B3 84.65(17)
B4 Fe B3 48.33(16)
C3 Fe C5 103.31(16)
C2 Fe C5 86.33(17)
B2 Fe C5 71.76(15)
C1 Fe C5 83.55(15)
C4 Fe C5 36.33(14)
B5 Fe C5 126.39(16)
B4 Fe C5 156.50(15)
B3 Fe C5 112.13(15)
B10 C1 B6 63.1(3)
B10 C1 B5 64.5(3)
B6 C1 B5 116.0(3)
B10 C1 B2 114.0(3)
B6 C1 B2 63.0(3)
B5 C1 B2 111.3(3)
B10 C1 Fe 125.8(3)
B6 C1 Fe 122.1(3)
B5 C1 Fe 67.54(19)
B2 C1 Fe 63.08(18)
C4 B2 C1 112.7(3)
C4 B2 B7 141.4(4)
C1 B2 B7 105.8(3)
C4 B2 B6 146.8(4)
C1 B2 B6 57.8(3)
B7 B2 B6 60.7(3)
C4 B2 B3 104.4(3)
C1 B2 B3 108.6(3)
B7 B2 B3 59.1(2)
B6 B2 B3 108.7(3)
C4 B2 Fe 71.8(2)
C1 B2 Fe 68.3(2)
B7 B2 Fe 122.5(3)
B6 B2 Fe 122.2(3)
B3 B2 Fe 68.94(19)
B8 B3 B7 61.2(3)
B8 B3 B4 60.8(2)
B7 B3 B4 108.6(3)
B8 B3 B2 105.9(3)
B7 B3 B2 58.8(2)
B4 B3 B2 103.8(3)
B8 B3 Fe 118.3(3)
B7 B3 Fe 114.2(3)
B4 B3 Fe 65.62(19)
B2 B3 Fe 60.06(17)
N B4 B9 114.2(3)
N B4 B3 127.4(4)
B9 B4 B3 107.1(3)
N B4 B8 119.4(3)
B9 B4 B8 59.3(3)
B3 B4 B8 58.8(2)
N B4 B5 119.4(4)
B9 B4 B5 59.8(3)
B3 B4 B5 108.9(3)
B8 B4 B5 107.0(3)
N B4 Fe 117.1(3)
B9 B4 Fe 117.0(3)
B3 B4 Fe 66.05(19)
B8 B4 Fe 117.0(3)
B5 B4 Fe 64.4(2)
C1 B5 B9 103.7(3)
C1 B5 B10 57.1(2)
B9 B5 B10 59.2(3)
C1 B5 B4 106.9(3)
B9 B5 B4 59.7(3)
B10 B5 B4 107.6(3)
C1 B5 Fe 65.80(19)
B9 B5 Fe 118.7(3)
B10 B5 Fe 117.7(3)
B4 B5 Fe 66.5(2)
C1 B6 B11 105.0(3)
C1 B6 B10 57.8(3)
B11 B6 B10 60.5(3)
C1 B6 B2 59.2(2)
B11 B6 B2 106.8(3)
B10 B6 B2 106.6(3)
C1 B6 B7 105.8(3)
B11 B6 B7 60.2(3)
B10 B6 B7 108.4(3)
B2 B6 B7 59.3(3)
C1 B10 B6 59.1(3)
C1 B10 B11 105.2(3)
B6 B10 B11 59.5(3)
C1 B10 B9 105.5(3)
B6 B10 B9 108.5(4)
B11 B10 B9 60.9(3)
C1 B10 B5 58.4(2)
B6 B10 B5 107.7(3)
B11 B10 B5 108.4(3)
B9 B10 B5 60.3(3)
B10 B9 B8 108.2(3)
B10 B9 B4 109.3(3)
B8 B9 B4 60.6(3)
B10 B9 B5 60.5(3)
B8 B9 B5 108.7(3)
B4 B9 B5 60.5(2)
B10 B9 B11 59.4(3)
B8 B9 B11 59.7(3)
B4 B9 B11 108.1(3)
B5 B9 B11 107.5(3)
B3 B8 B9 109.1(3)
B3 B8 B11 108.6(3)
B9 B8 B11 60.7(3)
B3 B8 B4 60.5(2)
B9 B8 B4 60.1(3)
B11 B8 B4 108.5(3)
B3 B8 B7 59.7(3)
B9 B8 B7 107.8(3)
B11 B8 B7 59.6(3)
B4 B8 B7 107.3(3)
B2 B7 B3 62.1(2)
B2 B7 B11 106.2(3)
B3 B7 B11 108.1(3)
B2 B7 B6 60.0(3)
B3 B7 B6 110.7(3)
B11 B7 B6 58.8(3)
B2 B7 B8 106.9(3)
B3 B7 B8 59.1(2)
B11 B7 B8 59.5(3)
B6 B7 B8 106.9(3)
B6 B11 B10 60.0(3)
B6 B11 B8 109.8(3)
B10 B11 B8 108.4(3)
B6 B11 B7 61.0(3)
B10 B11 B7 108.8(3)
B8 B11 B7 60.9(3)
B6 B11 B9 107.9(3)
B10 B11 B9 59.6(3)
B8 B11 B9 59.6(3)
B7 B11 B9 108.0(3)
O2 C2 Fe 177.9(4)
O3 C3 Fe 176.6(4)
C5 C4 B2 121.5(4)
C5 C4 Fe 78.1(2)
B2 C4 Fe 65.2(2)
C4 C5 C6 124.9(4)
C4 C5 Fe 65.6(2)
C6 C5 Fe 128.5(3)
C8 C6 C7 110.5(5)
C8 C6 C5 113.9(4)
C7 C6 C5 109.9(4)
C8 C6 C9 108.9(5)
C7 C6 C9 108.4(5)
C5 C6 C9 105.0(4)
C10 N C12 116.9(4)
C10 N B4 127.8(4)
C12 N B4 115.3(4)
N C10 C11 129.1(5)
H4a C4 C5 117
H4A C4 B2 118
H4A C4 Fe 111
H5a C5 C4 119
H5a C5 C6 112
H5a C5 Fe 97

loop_
_geom_bond_atom_site_label_1
_geom_bond_atom_site_label_2
_geom_bond_distance
Fe C3 1.753(4)
Fe C2 1.776(4)
Fe B2 2.034(4)
Fe C1 2.119(3)
Fe C4 2.129(3)
Fe B5 2.147(4)
Fe B4 2.183(4)
Fe B3 2.191(4)
Fe C5 2.288(4)
C1 B10 1.666(6)
C1 B6 1.688(7)
C1 B5 1.690(6)
C1 B2 1.713(6)
B2 C4 1.527(6)
B2 B7 1.764(6)
B2 B6 1.777(6)
B2 B3 1.824(6)
B3 B8 1.759(6)
B3 B7 1.770(6)
B3 B4 1.791(6)
B4 N 1.557(5)
B4 B9 1.787(6)
B4 B8 1.796(6)
B4 B5 1.801(6)
B5 B9 1.787(7)
B5 B10 1.792(7)
B6 B11 1.748(7)
B6 B10 1.756(7)
B6 B7 1.788(7)
B10 B11 1.765(7)
B10 B9 1.768(7)
B9 B8 1.772(7)
B9 B11 1.791(7)
B8 B11 1.772(6)
B8 B7 1.796(7)
B7 B11 1.773(7)
C2 O2 1.150(5)
C3 O3 1.143(5)
C4 C5 1.385(5)
C5 C6 1.531(6)
C6 C8 1.503(6)
C6 C7 1.507(8)
C6 C9 1.535(7)
N C10 1.284(7)
N C12 1.467(6)
C10 C11 1.436(8)
C4 H4a 0.96
C5 H5a 0.91
